data_2211060
loop_
_publ_author_name
'Zhong, Hua'
'Zeng, Xi-Rui'
'Liu, Yin-Qiu'
'Luo, Qiu-Yan'

_publ_section_title
;
 Aquachlorobis(1,10-phenanthroline)cobalt(II) chloride thiourea solvate
;
_journal_issue 11
_journal_name_full 'Acta Crystallographica Section E'
_journal_page_first m2925
_journal_page_last m2927
_journal_paper_doi 10.1107/S1600536806041122
_journal_volume 62
_journal_year 2006
_chemical_formula_iupac '[Co Cl (C12 H8 N2 )2 (H2 O) ]Cl ,(N H2)2 C S'
_chemical_formula_moiety 'C24 H18 Cl Co N4 O, C H4 N2 S, Cl'
_chemical_formula_sum 'C25 H22 Cl2 Co N6 O S'
_chemical_formula_weight 584.38
_space_group_IT_number 2
_symmetry_cell_setting triclinic
_symmetry_space_group_name_Hall '-P 1'
_symmetry_space_group_name_H-M 'P -1'
_atom_sites_solution_hydrogens geom
_atom_sites_solution_primary direct
_atom_sites_solution_secondary difmap
_audit_creation_method SHELXL-97
_cell_angle_alpha 64.2230(10)
_cell_angle_beta 86.9470(10)
_cell_angle_gamma 78.7480(10)
_cell_formula_units_Z 2
_cell_length_a 9.8147(9)
_cell_length_b 11.3517(11)
_cell_length_c 12.8454(12)
_cell_measurement_reflns_used 2467
_cell_measurement_temperature 273(2)
_cell_measurement_theta_max 24.964
_cell_measurement_theta_min 2.639
_cell_volume 1263.2(2)
_computing_cell_refinement APEX2
_computing_data_collection 'APEX2 (Bruker, 2004)'
_computing_data_reduction APEX2
_computing_molecular_graphics APEX2
_computing_publication_material APEX2
_computing_structure_refinement 'SHELXL-97 (Sheldrick, 1997)'
_computing_structure_solution 'SHELXS-97 (Sheldrick, 1997)'
_diffrn_ambient_temperature 273(2)
_diffrn_measured_fraction_theta_full 0.976
_diffrn_measured_fraction_theta_max 0.976
_diffrn_measurement_device_type 'Bruker APEX-II area-detector diffractometer'
_diffrn_measurement_method '\f and \w scans'
_diffrn_radiation_monochromator graphite
_diffrn_radiation_source 'fine-focus sealed tube'
_diffrn_radiation_type MoK\a
_diffrn_radiation_wavelength 0.71073
_diffrn_reflns_av_R_equivalents 0.0304
_diffrn_reflns_av_sigmaI/netI 0.0687
_diffrn_reflns_limit_h_max 12
_diffrn_reflns_limit_h_min -12
_diffrn_reflns_limit_k_max 14
_diffrn_reflns_limit_k_min -14
_diffrn_reflns_limit_l_max 15
_diffrn_reflns_limit_l_min -16
_diffrn_reflns_number 8804
_diffrn_reflns_theta_full 26.85
_diffrn_reflns_theta_max 26.85
_diffrn_reflns_theta_min 1.76
_exptl_absorpt_coefficient_mu 1.005
_exptl_absorpt_correction_T_max 0.9150
_exptl_absorpt_correction_T_min 0.8151
_exptl_absorpt_correction_type multi-scan
_exptl_absorpt_process_details '(SADABS; Bruker, 2004)'
_exptl_crystal_colour pink
_exptl_crystal_density_diffrn 1.536
_exptl_crystal_density_method 'not measured'
_exptl_crystal_description block
_exptl_crystal_F_000 598
_exptl_crystal_size_max 0.21
_exptl_crystal_size_mid 0.20
_exptl_crystal_size_min 0.09
_refine_diff_density_max 1.170
_refine_diff_density_min -0.798
_refine_ls_extinction_method none
_refine_ls_goodness_of_fit_ref 1.074
_refine_ls_hydrogen_treatment mixed
_refine_ls_matrix_type full
_refine_ls_number_parameters 330
_refine_ls_number_reflns 5320
_refine_ls_number_restraints 0
_refine_ls_restrained_S_all 1.074
_refine_ls_R_factor_all 0.0897
_refine_ls_R_factor_gt 0.0478
_refine_ls_shift/su_max 0.000
_refine_ls_shift/su_mean 0.000
_refine_ls_structure_factor_coef Fsqd
_refine_ls_weighting_details 'calc w=1/[\s^2^(Fo^2^)+(0.1010P)^2^+0.0100P] where P=(Fo^2^+2Fc^2^)/3'
_refine_ls_weighting_scheme calc
_refine_ls_wR_factor_gt 0.1644
_refine_ls_wR_factor_ref 0.1813
_reflns_number_gt 3160
_reflns_number_total 5320
_reflns_threshold_expression I>2\s(I)
_cod_data_source_file hk2146.cif
_cod_data_source_block I
_cod_database_code 2211060
_cod_database_fobs_code 2211060

loop_
_symmetry_equiv_pos_as_xyz
'x, y, z'
'-x, -y, -z'

loop_
_atom_site_type_symbol
_atom_site_label
_atom_site_fract_x
_atom_site_fract_y
_atom_site_fract_z
_atom_site_U_iso_or_equiv
_atom_site_adp_type
_atom_site_calc_flag
_atom_site_refinement_flags
_atom_site_occupancy
. . . . . . . . . .

loop_
_cod_entry_issue_id
_cod_entry_issue_origin
_cod_entry_issue_severity
_cod_entry_issue_description
_cod_entry_issue_author
_cod_entry_issue_date
1 original retraction
;
    This file does not describe any real compound and was retracted by
    the authors. The previously deposited coordinates can be reviewed
    in older revisions of this file or in the COD Subversion
    repository, svn://www.crystallography.net/cod/retracted/.

    The precise reasons for the retraction and other circumstances are
    extensively discussed in the Acta Cryst. E editorial:

    William T. A. Harrison, Jim Simpson and Matthias Weil, Acta
    Cryst. E 66 (2010) e1--e2

    http://journals.iucr.org/e/issues/2010/01/00/me0406/index.html
    http://journals.iucr.org/e/issues/2010/01/00/me0406/me0406.pdf
    doi:10.1107/S1600536809051757
    (http://dx.doi.org/10.1107/S1600536809051757)
;
'Saulius Gra\<zulis' 2010-03-20
